data_4076617
loop_
_publ_author_name
'Adams, Richard D.'
'Rassolov, Vitaly'
'Zhang, Qiang'

_publ_section_title
;
 Synthesis and Transformations of Triosmium Carbonyl Cluster Complexes
 Containing Bridging Aryl Ligands
;
_journal_issue 8
_journal_name_full Organometallics
_journal_page_first 2961
_journal_paper_doi 10.1021/om300235n
_journal_volume 31
_journal_year 2012
_chemical_formula_sum 'C38 H22 Au O10 Os3 P'
_chemical_formula_weight 1437.09
_chemical_name_systematic
; 
 ? 
;
_space_group_IT_number 15
_symmetry_cell_setting monoclinic
_symmetry_space_group_name_Hall '-C 2yc'
_symmetry_space_group_name_H-M 'C 1 2/c 1'
_atom_sites_solution_hydrogens geom
_atom_sites_solution_primary direct
_atom_sites_solution_secondary difmap
_audit_creation_method SHELXL-97
_cell_angle_alpha 90.00
_cell_angle_beta 115.246(4)
_cell_angle_gamma 90.00
_cell_formula_units_Z 8
_cell_length_a 30.520(3)
_cell_length_b 10.1912(8)
_cell_length_c 27.194(3)
_cell_measurement_reflns_used 6564
_cell_measurement_temperature 294(2)
_cell_measurement_theta_max 21.23
_cell_measurement_theta_min 2.50
_cell_volume 7650.4(13)
_computing_cell_refinement 'SAINT+  V6.45 (Bruker, 2003)'
_computing_data_collection 'SMART V5.632 (Bruker, 2005)'
_computing_data_reduction 'SAINT+  V6.45'
_computing_molecular_graphics 'SHELXTL V6.1 (Sheldrick, 2000)'
_computing_publication_material 'SHELXTL V6.1'
_computing_structure_refinement 'SHELXL-97 (Sheldrick, 1997)'
_computing_structure_solution 'SHELXS-97 (Sheldrick, 1990)'
_diffrn_ambient_temperature 294(2)
_diffrn_measured_fraction_theta_full 0.999
_diffrn_measured_fraction_theta_max 0.999
_diffrn_measurement_device_type 'Bruker SMART APEX CCD diffractometer'
_diffrn_measurement_method 'omega scans'
_diffrn_radiation_monochromator graphite
_diffrn_radiation_source 'fine-focus sealed tube'
_diffrn_radiation_type MoK\a
_diffrn_radiation_wavelength 0.71073
_diffrn_reflns_av_R_equivalents 0.0956
_diffrn_reflns_av_sigmaI/netI 0.0494
_diffrn_reflns_limit_h_max 36
_diffrn_reflns_limit_h_min -36
_diffrn_reflns_limit_k_max 12
_diffrn_reflns_limit_k_min -12
_diffrn_reflns_limit_l_max 32
_diffrn_reflns_limit_l_min -32
_diffrn_reflns_number 46340
_diffrn_reflns_theta_full 25.03
_diffrn_reflns_theta_max 25.03
_diffrn_reflns_theta_min 1.66
_diffrn_standards_decay_% <1
_exptl_absorpt_coefficient_mu 13.854
_exptl_absorpt_correction_T_max 1.000
_exptl_absorpt_correction_T_min 0.458
_exptl_absorpt_correction_type multi-scan
_exptl_absorpt_process_details '(SADABS, Bruker, 1997)'
_exptl_crystal_colour Red
_exptl_crystal_density_diffrn 2.495
_exptl_crystal_density_method 'not measured'
_exptl_crystal_description Needle
_exptl_crystal_F_000 5216
_exptl_crystal_size_max 0.33
_exptl_crystal_size_mid 0.03
_exptl_crystal_size_min 0.03
_refine_diff_density_max 1.579
_refine_diff_density_min -1.462
_refine_diff_density_rms 0.192
_refine_ls_extinction_method none
_refine_ls_goodness_of_fit_ref 1.073
_refine_ls_hydrogen_treatment constr
_refine_ls_matrix_type full
_refine_ls_number_parameters 478
_refine_ls_number_reflns 6749
_refine_ls_number_restraints 0
_refine_ls_restrained_S_all 1.073
_refine_ls_R_factor_all 0.0611
_refine_ls_R_factor_gt 0.0444
_refine_ls_shift/su_max 0.001
_refine_ls_shift/su_mean 0.000
_refine_ls_structure_factor_coef Fsqd
_refine_ls_weighting_details 'calc w=1/[\s^2^(Fo^2^)+(0.0487P)^2^+0.0000P] where P=(Fo^2^+2Fc^2^)/3'
_refine_ls_weighting_scheme calc
_refine_ls_wR_factor_gt 0.0986
_refine_ls_wR_factor_ref 0.1073
_reflns_number_gt 5354
_reflns_number_total 6749
_reflns_threshold_expression >2sigma(I)
_cod_duplicate_entry 4078180
_cod_data_source_file om300235n_si_002.cif
_cod_data_source_block 4b
_cod_depositor_comments
;
The following automatic conversions were performed:

'_symmetry_cell_setting' value 'Monoclinic' changed to 'monoclinic'
according to the built-in table from CIF Core dictionary named
'cif_core.dic' version 2.4.1 from
2010-06-29.

'_exptl_absorpt_correction_type' value 'Multi-Scan'
changed to 'multi-scan' according to the built-in table from CIF Core
dictionary named 'cif_core.dic' version 2.4.1 from 2010-06-29.

Automatic conversion script
Id: cif_fix_values 1715 2011-07-08 13:25:40Z adriana 
;
_cod_original_cell_volume 7650.2(12)
_cod_original_sg_symbol_H-M C2/c
_cod_database_code 4076617

loop_
_symmetry_equiv_pos_as_xyz
'x, y, z'
'-x, y, -z+1/2'
'x+1/2, y+1/2, z'
'-x+1/2, y+1/2, -z+1/2'
'-x, -y, -z'
'x, -y, z-1/2'
'-x+1/2, -y+1/2, -z'
'x+1/2, -y+1/2, z-1/2'

loop_
_atom_site_label
_atom_site_type_symbol
_atom_site_fract_x
_atom_site_fract_y
_atom_site_fract_z
_atom_site_U_iso_or_equiv
_atom_site_adp_type
_atom_site_occupancy
_atom_site_symmetry_multiplicity
_atom_site_calc_flag
_atom_site_refinement_flags
Au1 Au 0.120095(15) 0.69409(4) -0.013231(16) 0.05217(14) Uani 1 1 d .
Os1 Os 0.160215(15) 0.63688(4) 0.096320(16) 0.04663(13) Uani 1 1 d .
Os2 Os 0.115309(15) 0.88552(4) 0.058927(17) 0.04606(13) Uani 1 1 d .
Os3 Os 0.211995(16) 0.87552(5) 0.145788(18) 0.05515(14) Uani 1 1 d .
P1 P 0.09732(10) 0.6245(3) -0.10109(11) 0.0484(7) Uani 1 1 d .
C1 C 0.0902(4) 0.6977(10) 0.0914(4) 0.050(3) Uani 1 1 d .
C2 C 0.0472(4) 0.6388(10) 0.0509(4) 0.053(3) Uani 1 1 d .
H2 H 0.0509 0.5770 0.0278 0.064 Uiso 1 1 calc R
C3 C 0.0017(4) 0.6671(11) 0.0442(5) 0.059(3) Uani 1 1 d .
H3 H -0.0245 0.6229 0.0180 0.071 Uiso 1 1 calc R
C4 C -0.0065(4) 0.7656(10) 0.0775(4) 0.051(3) Uani 1 1 d .
C5 C 0.0343(4) 0.8264(11) 0.1166(4) 0.054(3) Uani 1 1 d .
C6 C 0.0821(4) 0.7921(10) 0.1230(4) 0.051(3) Uani 1 1 d .
H6 H 0.1086 0.8351 0.1494 0.062 Uiso 1 1 calc R
C7 C 0.0279(5) 0.9175(13) 0.1518(5) 0.072(3) Uani 1 1 d .
H7 H 0.0547 0.9589 0.1782 0.086 Uiso 1 1 calc R
C8 C -0.0173(5) 0.9461(14) 0.1478(6) 0.087(4) Uani 1 1 d .
H8 H -0.0212 1.0080 0.1707 0.104 Uiso 1 1 calc R
C9 C -0.0579(5) 0.8810(14) 0.1086(6) 0.075(4) Uani 1 1 d .
H9 H -0.0886 0.8969 0.1066 0.090 Uiso 1 1 calc R
C10 C -0.0521(4) 0.7944(12) 0.0734(5) 0.066(3) Uani 1 1 d .
H10 H -0.0791 0.7547 0.0465 0.079 Uiso 1 1 calc R
C11 C 0.1872(5) 0.5807(13) 0.1692(5) 0.075(4) Uani 1 1 d .
C12 C 0.2151(4) 0.5933(13) 0.0831(5) 0.068(3) Uani 1 1 d .
C13 C 0.1334(4) 0.4744(12) 0.0666(4) 0.061(3) Uani 1 1 d .
C21 C 0.0521(5) 0.8918(11) -0.0005(5) 0.058(3) Uani 1 1 d .
C22 C 0.1432(4) 0.9816(13) 0.0203(5) 0.068(3) Uani 1 1 d .
C23 C 0.1070(4) 1.0372(10) 0.0935(5) 0.061(3) Uani 1 1 d .
C31 C 0.1903(5) 0.8602(13) 0.2035(5) 0.068(3) Uani 1 1 d .
C32 C 0.2197(5) 1.0590(16) 0.1552(6) 0.080(4) Uani 1 1 d .
C33 C 0.2741(5) 0.8136(14) 0.1964(6) 0.078(4) Uani 1 1 d .
C34 C 0.2330(5) 0.8679(12) 0.0886(6) 0.071(3) Uani 1 1 d .
C35 C 0.1343(4) 0.4905(10) -0.1077(4) 0.054(3) Uani 1 1 d .
C36 C 0.1580(5) 0.4074(13) -0.0655(6) 0.075(4) Uani 1 1 d .
H36 H 0.1552 0.4193 -0.0330 0.089 Uiso 1 1 calc R
C37 C 0.1857(5) 0.3073(14) -0.0697(7) 0.093(5) Uani 1 1 d .
H37 H 0.2010 0.2510 -0.0404 0.112 Uiso 1 1 calc R
C38 C 0.1914(5) 0.2885(13) -0.1155(8) 0.095(5) Uani 1 1 d .
H38 H 0.2111 0.2213 -0.1177 0.114 Uiso 1 1 calc R
C39 C 0.1679(5) 0.3690(14) -0.1585(7) 0.090(5) Uani 1 1 d .
H39 H 0.1710 0.3553 -0.1906 0.108 Uiso 1 1 calc R
C40 C 0.1394(4) 0.4711(12) -0.1553(5) 0.066(3) Uani 1 1 d .
H40 H 0.1239 0.5263 -0.1849 0.080 Uiso 1 1 calc R
C41 C 0.1005(4) 0.7494(10) -0.1467(4) 0.048(2) Uani 1 1 d .
C42 C 0.0693(4) 0.7541(12) -0.2012(4) 0.057(3) Uani 1 1 d .
H42 H 0.0448 0.6918 -0.2159 0.069 Uiso 1 1 calc R
C43 C 0.0743(5) 0.8526(14) -0.2345(6) 0.081(4) Uani 1 1 d .
H43 H 0.0533 0.8568 -0.2712 0.098 Uiso 1 1 calc R
C44 C 0.1105(5) 0.9418(13) -0.2118(5) 0.076(4) Uani 1 1 d .
H44 H 0.1139 1.0071 -0.2338 0.091 Uiso 1 1 calc R
C45 C 0.1414(5) 0.9394(12) -0.1592(6) 0.074(4) Uani 1 1 d .
H45 H 0.1663 1.0008 -0.1453 0.089 Uiso 1 1 calc R
C46 C 0.1362(4) 0.8455(12) -0.1261(5) 0.065(3) Uani 1 1 d .
H46 H 0.1567 0.8460 -0.0892 0.078 Uiso 1 1 calc R
C47 C 0.0346(4) 0.5683(11) -0.1348(4) 0.051(3) Uani 1 1 d .
C48 C 0.0006(5) 0.6385(13) -0.1262(5) 0.070(3) Uani 1 1 d .
H48 H 0.0101 0.7091 -0.1022 0.084 Uiso 1 1 calc R
C49 C -0.0480(5) 0.6058(15) -0.1528(6) 0.083(4) Uani 1 1 d .
H49 H -0.0711 0.6566 -0.1477 0.100 Uiso 1 1 calc R
C50 C -0.0623(5) 0.4985(15) -0.1867(5) 0.077(4) Uani 1 1 d .
H50 H -0.0947 0.4736 -0.2032 0.092 Uiso 1 1 calc R
C51 C -0.0288(5) 0.4306(13) -0.1954(5) 0.072(4) Uani 1 1 d .
H51 H -0.0384 0.3604 -0.2195 0.086 Uiso 1 1 calc R
C52 C 0.0204(4) 0.4626(11) -0.1691(5) 0.058(3) Uani 1 1 d .
H52 H 0.0432 0.4126 -0.1749 0.069 Uiso 1 1 calc R
O11 O 0.2017(4) 0.5414(12) 0.2130(4) 0.121(4) Uani 1 1 d .
O12 O 0.2464(4) 0.5593(11) 0.0731(5) 0.108(4) Uani 1 1 d .
O13 O 0.1208(3) 0.3674(8) 0.0521(4) 0.081(3) Uani 1 1 d .
O21 O 0.0143(3) 0.9037(8) -0.0355(3) 0.071(2) Uani 1 1 d .
O22 O 0.1600(3) 1.0391(10) -0.0023(4) 0.093(3) Uani 1 1 d .
O23 O 0.1025(3) 1.1309(9) 0.1149(4) 0.089(3) Uani 1 1 d .
O31 O 0.1820(4) 0.8542(11) 0.2403(4) 0.095(3) Uani 1 1 d .
O32 O 0.2240(4) 1.1725(11) 0.1620(5) 0.117(4) Uani 1 1 d .
O33 O 0.3114(4) 0.7842(13) 0.2272(4) 0.119(4) Uani 1 1 d .
O34 O 0.2487(4) 0.8649(10) 0.0561(4) 0.089(3) Uani 1 1 d .

loop_
_atom_site_aniso_label
_atom_site_aniso_U_11
_atom_site_aniso_U_22
_atom_site_aniso_U_33
_atom_site_aniso_U_23
_atom_site_aniso_U_13
_atom_site_aniso_U_12
Au1 0.0539(3) 0.0601(3) 0.0381(2) -0.00017(19) 0.0153(2) -0.0014(2)
Os1 0.0480(3) 0.0459(2) 0.0377(2) 0.00170(17) 0.01033(19) 0.00218(18)
Os2 0.0475(3) 0.0413(2) 0.0430(3) 0.00131(17) 0.0132(2) -0.00280(18)
Os3 0.0463(3) 0.0618(3) 0.0491(3) -0.0102(2) 0.0125(2) -0.0079(2)
P1 0.0517(17) 0.0515(16) 0.0397(15) 0.0014(12) 0.0173(13) 0.0025(13)
C1 0.049(6) 0.053(6) 0.043(6) 0.003(5) 0.013(5) -0.005(5)
C2 0.053(7) 0.045(6) 0.055(7) -0.001(5) 0.017(6) -0.001(5)
C3 0.058(8) 0.059(7) 0.055(7) -0.009(6) 0.017(6) -0.015(6)
C4 0.049(7) 0.046(6) 0.059(7) 0.003(5) 0.022(6) 0.001(5)
C5 0.057(7) 0.053(6) 0.048(7) -0.004(5) 0.020(6) 0.001(5)
C6 0.053(7) 0.046(6) 0.049(7) 0.002(5) 0.016(5) 0.000(5)
C7 0.066(9) 0.079(9) 0.064(8) -0.014(7) 0.022(7) -0.002(7)
C8 0.077(10) 0.082(10) 0.116(12) -0.034(9) 0.054(9) 0.005(8)
C9 0.055(8) 0.090(10) 0.084(10) 0.002(8) 0.033(7) -0.004(7)
C10 0.060(8) 0.067(8) 0.070(8) -0.003(6) 0.027(7) 0.009(6)
C11 0.081(9) 0.074(8) 0.049(8) -0.001(6) 0.007(7) -0.001(7)
C12 0.043(7) 0.075(8) 0.068(8) 0.002(6) 0.006(6) 0.008(6)
C13 0.048(7) 0.061(8) 0.055(7) -0.002(6) 0.006(6) 0.015(6)
C21 0.079(9) 0.051(7) 0.041(7) 0.002(5) 0.022(6) -0.007(6)
C22 0.061(8) 0.068(8) 0.062(8) 0.014(6) 0.012(7) -0.008(6)
C23 0.067(8) 0.031(6) 0.083(9) 0.000(5) 0.030(7) -0.003(5)
C31 0.061(8) 0.079(9) 0.044(7) -0.014(6) 0.004(6) -0.006(6)
C32 0.053(8) 0.091(11) 0.086(10) -0.010(8) 0.022(7) -0.018(7)
C33 0.070(9) 0.090(10) 0.068(9) -0.015(7) 0.023(8) 0.002(8)
C34 0.066(9) 0.066(8) 0.074(9) -0.003(7) 0.022(7) -0.005(6)
C35 0.055(7) 0.047(6) 0.055(7) 0.000(5) 0.020(6) -0.007(5)
C36 0.071(9) 0.067(8) 0.080(10) 0.013(7) 0.027(7) -0.007(7)
C37 0.077(10) 0.069(10) 0.131(15) 0.040(9) 0.041(10) 0.024(8)
C38 0.072(10) 0.045(8) 0.180(18) -0.005(10) 0.066(12) 0.010(7)
C39 0.089(11) 0.076(10) 0.115(13) -0.021(9) 0.052(10) 0.005(8)
C40 0.062(8) 0.074(8) 0.061(8) -0.010(6) 0.024(6) 0.015(6)
C41 0.051(6) 0.045(6) 0.052(7) 0.004(5) 0.025(5) 0.008(5)
C42 0.051(7) 0.072(7) 0.040(6) 0.012(5) 0.011(5) -0.004(6)
C43 0.085(10) 0.091(10) 0.065(9) 0.017(7) 0.029(8) -0.020(8)
C44 0.073(9) 0.079(9) 0.070(9) 0.026(7) 0.024(7) -0.007(7)
C45 0.063(8) 0.052(7) 0.088(10) 0.009(7) 0.014(7) -0.013(6)
C46 0.070(8) 0.061(7) 0.055(7) 0.004(6) 0.018(6) -0.006(6)
C47 0.051(7) 0.057(7) 0.045(6) 0.005(5) 0.019(5) -0.005(5)
C48 0.069(9) 0.073(8) 0.078(9) -0.008(7) 0.042(8) 0.003(7)
C49 0.065(9) 0.092(11) 0.101(12) 0.014(9) 0.043(9) 0.008(8)
C50 0.064(9) 0.091(10) 0.065(9) 0.015(8) 0.017(7) -0.014(8)
C51 0.086(10) 0.063(8) 0.061(8) -0.010(6) 0.026(8) -0.019(7)
C52 0.058(7) 0.053(7) 0.064(8) 0.004(6) 0.027(6) -0.006(6)
O11 0.148(10) 0.126(9) 0.048(6) 0.027(6) 0.002(6) -0.002(8)
O12 0.073(7) 0.116(9) 0.131(10) -0.017(7) 0.040(7) 0.012(6)
O13 0.099(7) 0.048(5) 0.083(7) -0.011(4) 0.025(5) -0.021(5)
O21 0.052(5) 0.079(6) 0.060(6) 0.004(4) 0.002(4) 0.006(4)
O22 0.082(7) 0.099(7) 0.096(7) 0.043(6) 0.035(6) -0.012(5)
O23 0.094(7) 0.063(6) 0.110(8) -0.028(5) 0.041(6) -0.006(5)
O31 0.083(7) 0.148(10) 0.046(6) -0.008(6) 0.021(5) -0.009(6)
O32 0.112(9) 0.066(7) 0.177(12) -0.027(7) 0.066(8) -0.020(6)
O33 0.072(7) 0.167(12) 0.086(8) -0.021(7) 0.004(6) 0.037(7)
O34 0.080(7) 0.114(8) 0.082(7) -0.003(6) 0.043(6) -0.009(6)

loop_
_atom_type_symbol
_atom_type_description
_atom_type_scat_dispersion_real
_atom_type_scat_dispersion_imag
_atom_type_scat_source
C C 0.0033 0.0016 'International Tables Vol C Tables 4.2.6.8 and 6.1.1.4'
H H 0.0000 0.0000 'International Tables Vol C Tables 4.2.6.8 and 6.1.1.4'
O O 0.0106 0.0060 'International Tables Vol C Tables 4.2.6.8 and 6.1.1.4'
P P 0.1023 0.0942 'International Tables Vol C Tables 4.2.6.8 and 6.1.1.4'
Os Os -1.2165 7.6030 'International Tables Vol C Tables 4.2.6.8 and 6.1.1.4'
Au Au -2.0133 8.8022 'International Tables Vol C Tables 4.2.6.8 and 6.1.1.4'

loop_
_geom_angle_atom_site_label_1
_geom_angle_atom_site_label_2
_geom_angle_atom_site_label_3
_geom_angle
P1 Au1 Os1 148.91(7)
P1 Au1 Os2 148.91(7)
Os1 Au1 Os2 61.609(16)
C13 Os1 C11 95.8(5)
C13 Os1 C12 88.3(5)
C11 Os1 C12 95.9(6)
C13 Os1 C1 89.3(4)
C11 Os1 C1 97.4(5)
C12 Os1 C1 166.7(5)
C13 Os1 Au1 79.0(3)
C11 Os1 Au1 174.5(4)
C12 Os1 Au1 82.4(4)
C1 Os1 Au1 84.3(3)
C13 Os1 Os2 125.2(3)
C11 Os1 Os2 125.0(4)
C12 Os1 Os2 117.8(4)
C1 Os1 Os2 54.2(3)
Au1 Os1 Os2 60.184(15)
C13 Os1 Os3 173.8(3)
C11 Os1 Os3 81.9(4)
C12 Os1 Os3 86.2(4)
C1 Os1 Os3 96.7(3)
Au1 Os1 Os3 103.114(19)
Os2 Os1 Os3 60.295(16)
C23 Os2 C22 92.3(5)
C23 Os2 C21 95.3(5)
C22 Os2 C21 92.5(5)
C23 Os2 C1 110.1(4)
C22 Os2 C1 157.4(5)
C21 Os2 C1 88.4(4)
C23 Os2 C6 77.8(4)
C22 Os2 C6 169.4(5)
C21 Os2 C6 92.2(4)
C1 Os2 C6 32.4(3)
C23 Os2 Au1 167.3(4)
C22 Os2 Au1 78.5(4)
C21 Os2 Au1 76.6(3)
C1 Os2 Au1 79.7(3)
C6 Os2 Au1 111.8(2)
C23 Os2 Os1 134.3(4)
C22 Os2 Os1 113.4(4)
C21 Os2 Os1 119.2(3)
C1 Os2 Os1 48.1(3)
C6 Os2 Os1 72.2(2)
Au1 Os2 Os1 58.207(15)
C23 Os2 Os3 85.9(4)
C22 Os2 Os3 85.8(3)
C21 Os2 Os3 178.0(3)
C1 Os2 Os3 92.7(2)
C6 Os2 Os3 89.6(2)
Au1 Os2 Os3 101.940(19)
Os1 Os2 Os3 60.639(15)
C32 Os3 C33 101.6(6)
C32 Os3 C34 94.8(6)
C33 Os3 C34 89.9(6)
C32 Os3 C31 92.1(6)
C33 Os3 C31 88.1(5)
C34 Os3 C31 173.1(5)
C32 Os3 Os2 95.8(4)
C33 Os3 Os2 162.3(4)
C34 Os3 Os2 85.2(4)
C31 Os3 Os2 94.7(3)
C32 Os3 Os1 154.8(4)
C33 Os3 Os1 103.5(4)
C34 Os3 Os1 83.9(4)
C31 Os3 Os1 90.1(4)
Os2 Os3 Os1 59.066(14)
C41 P1 C47 103.2(5)
C41 P1 C35 104.0(5)
C47 P1 C35 106.0(5)
C41 P1 Au1 114.6(4)
C47 P1 Au1 113.9(4)
C35 P1 Au1 114.0(4)
C6 C1 C2 115.0(10)
C6 C1 Os1 126.3(8)
C2 C1 Os1 118.7(8)
C6 C1 Os2 80.8(6)
C2 C1 Os2 112.8(7)
Os1 C1 Os2 77.7(3)
C3 C2 C1 124.3(11)
C2 C3 C4 120.5(10)
C10 C4 C5 120.7(11)
C10 C4 C3 122.5(11)
C5 C4 C3 116.7(10)
C4 C5 C7 118.3(11)
C4 C5 C6 121.0(10)
C7 C5 C6 120.5(10)
C1 C6 C5 122.4(10)
C1 C6 Os2 66.8(6)
C5 C6 Os2 120.4(7)
C8 C7 C5 121.0(12)
C7 C8 C9 119.4(12)
C10 C9 C8 120.0(12)
C9 C10 C4 120.5(12)
O11 C11 Os1 176.3(13)
O12 C12 Os1 175.1(12)
O13 C13 Os1 173.1(10)
O21 C21 Os2 175.8(10)
O22 C22 Os2 179.5(14)
O23 C23 Os2 179.1(10)
O31 C31 Os3 173.6(11)
O32 C32 Os3 178.2(14)
O33 C33 Os3 176.1(14)
O34 C34 Os3 175.8(12)
C36 C35 C40 118.0(12)
C36 C35 P1 120.6(10)
C40 C35 P1 121.4(9)
C35 C36 C37 121.4(14)
C38 C37 C36 121.0(14)
C37 C38 C39 119.0(14)
C38 C39 C40 121.1(15)
C39 C40 C35 119.5(13)
C42 C41 C46 118.2(10)
C42 C41 P1 123.1(8)
C46 C41 P1 118.7(8)
C41 C42 C43 120.2(11)
C44 C43 C42 118.5(13)
C45 C44 C43 122.7(12)
C44 C45 C46 119.3(12)
C45 C46 C41 121.1(11)
C48 C47 C52 119.3(11)
C48 C47 P1 117.5(9)
C52 C47 P1 123.2(9)
C47 C48 C49 120.6(13)
C50 C49 C48 120.2(13)
C51 C50 C49 118.8(13)
C50 C51 C52 121.7(12)
C47 C52 C51 119.3(11)

loop_
_geom_bond_atom_site_label_1
_geom_bond_atom_site_label_2
_geom_bond_distance
Au1 P1 2.297(3)
Au1 Os1 2.7573(6)
Au1 Os2 2.8146(6)
Os1 C13 1.871(12)
Os1 C11 1.883(13)
Os1 C12 1.909(14)
Os1 C1 2.174(11)
Os1 Os2 2.8538(6)
Os1 Os3 2.8997(6)
Os2 C23 1.881(12)
Os2 C22 1.884(13)
Os2 C21 1.917(13)
Os2 C1 2.369(10)
Os2 C6 2.544(10)
Os2 Os3 2.8899(7)
Os3 C32 1.888(16)
Os3 C33 1.913(15)
Os3 C34 1.921(15)
Os3 C31 1.952(14)
P1 C41 1.809(10)
P1 C47 1.828(11)
P1 C35 1.828(11)
C1 C6 1.380(14)
C1 C2 1.435(14)
C2 C3 1.353(15)
C3 C4 1.443(15)
C4 C10 1.379(15)
C4 C5 1.392(14)
C5 C7 1.406(15)
C5 C6 1.438(15)
C7 C8 1.367(17)
C8 C9 1.409(18)
C9 C10 1.366(17)
C11 O11 1.151(14)
C12 O12 1.152(14)
C13 O13 1.167(13)
C21 O21 1.148(13)
C22 O22 1.118(13)
C23 O23 1.158(12)
C31 O31 1.135(14)
C32 O32 1.170(17)
C33 O33 1.129(15)
C34 O34 1.170(15)
C35 C36 1.360(16)
C35 C40 1.382(15)
C36 C37 1.362(18)
C37 C38 1.34(2)
C38 C39 1.36(2)
C39 C40 1.382(17)
C41 C42 1.378(13)
C41 C46 1.392(15)
C42 C43 1.403(16)
C43 C44 1.359(18)
C44 C45 1.336(16)
C45 C46 1.371(16)
C47 C48 1.360(15)
C47 C52 1.369(15)
C48 C49 1.386(18)
C49 C50 1.375(19)
C50 C51 1.337(18)
C51 C52 1.397(16)
